data_1575971
loop_
_publ_author_name
'Takeyama, Tomoyuki'
'Shirabe, Daisuke'
'Hamamoto, Nobutsugu'
'Ohta, Takehiro'

_publ_section_title
;
 Complexation-Induced Reduction of CuII to CuI Promoted by a Distorted
 Tetrahedral N4-Type Schiff-Base Ligand
;
_journal_issue 10
_journal_name_full Inorganics
_journal_page_first 327
_journal_paper_doi 10.3390/inorganics13100327
_journal_volume 13
_journal_year 2025
_chemical_formula_moiety 'C52 H44 Cu2 N8, 2(C F3 O3 S)'
_chemical_formula_sum 'C54 H44 Cu2 F6 N8 O6 S2'
_chemical_formula_weight 1206.17
_space_group_crystal_system monoclinic
_space_group_IT_number 7
_space_group_name_Hall 'P -2yac'
_space_group_name_H-M_alt 'P 1 n 1'
_atom_sites_solution_hydrogens geom
_atom_sites_solution_primary dual
_audit_creation_date 2025-03-28
_audit_creation_method
;
Olex2 1.5
(compiled 2024.02.16 svn.r378c4104 for OlexSys, GUI svn.r6928)
;
_audit_update_record
;
2025-09-04 deposited with the CCDC.	2025-09-25 downloaded from the CCDC.
;
_cell_angle_alpha 90
_cell_angle_beta 117.494(3)
_cell_angle_gamma 90
_cell_formula_units_Z 2
_cell_length_a 11.8459(3)
_cell_length_b 19.8379(4)
_cell_length_c 11.8919(3)
_cell_measurement_reflns_used 12339
_cell_measurement_temperature 100.00(10)
_cell_measurement_theta_max 76.5930
_cell_measurement_theta_min 2.2360
_cell_volume 2478.95(12)
_computing_cell_refinement 'CrysAlisPro 1.171.42.102a (Rigaku OD, 2023)'
_computing_data_collection 'CrysAlisPro 1.171.42.102a (Rigaku OD, 2023)'
_computing_data_reduction 'CrysAlisPro 1.171.42.102a (Rigaku OD, 2023)'
_computing_molecular_graphics 'Olex2 1.5 (Dolomanov et al., 2009)'
_computing_publication_material 'Olex2 1.5 (Dolomanov et al., 2009)'
_computing_structure_refinement 'SHELXL 2019/3 (Sheldrick, 2015)'
_computing_structure_solution 'SHELXT 2018/2 (Sheldrick, 2018)'
_diffrn_ambient_environment N~2~
_diffrn_ambient_temperature 100.00(10)
_diffrn_detector 'Hybrid Pixel Array Detector'
_diffrn_detector_area_resol_mean 10.0000
_diffrn_detector_type HyPix
_diffrn_measured_fraction_theta_full 0.993
_diffrn_measured_fraction_theta_max 0.956
_diffrn_measurement_details
;
List of Runs (angles in degrees, time in seconds):

  # Type    Start    End  Width  t~exp~   \w     \q     \k     \f   Frames
#--------------------------------------------------------------------------
  1  \w     36.00  62.00   0.50    1.04    --  107.24 -57.00 -30.00   52
  2  \w     43.00  71.00   0.50    1.04    --  107.24-114.00-123.00   56
  3  \w     77.00 106.00   0.50    1.04    --  107.24-114.00-123.00   58
  4  \w     41.00  86.00   0.50    0.26    --   46.82-125.00-120.00   90
  5  \w     -5.00  26.00   0.50    0.26    --  -46.82  14.00-154.00   62
  6  \w    -10.00  26.00   0.50    0.26    --  -46.82  19.00   0.00   72
  7  \w    -10.00  29.00   0.50    0.26    --  -46.82  19.00  60.00   78
  8  \w    -14.00  25.00   0.50    0.26    --  -46.82  19.00 -30.00   78
  9  \w    -60.00 -32.00   0.50    1.04    -- -103.00  57.00 -90.00   56
 10  \w   -112.00 -69.00   0.50    1.04    -- -103.00 125.00 -90.00   86
 11  \w    -60.00 -35.00   0.50    1.04    -- -103.00 125.00 -90.00   50
 12  \w    -60.00 -30.00   0.50    1.04    -- -103.00  57.00   0.00   60
 13  \w   -174.00 -93.00   0.50    1.04    -- -103.00 -14.00  34.00  162
 14  \w   -161.00 -92.00   0.50    1.04    -- -103.00-128.00 -25.00  138
 15  \w   -118.00 -89.00   0.50    0.26    --  -47.70-128.00 -25.00   58
 16  \w    -13.00  21.00   0.50    0.26    --  -47.70  19.00-120.00   68
 17  \w    -61.00 -36.00   0.50    1.04    -- -103.00  57.00 -60.00   50
 18  \w     42.00  71.00   0.50    1.04    --  107.24 -57.00-150.00   58
 19  \w     54.00  79.00   0.50   13.48    --   47.70  14.00-155.00   50
 20  \w   -111.00 -61.00   0.50    0.20    --  -47.70-143.00 164.00  100
 21  \w     51.00  78.00   0.50    0.20    --   47.70-125.00  30.00   54
 22  \w   -135.00 -94.00   0.50    1.00    -- -103.00 -57.00 150.00   82
 23  \w   -174.00-140.00   0.50    1.00    -- -103.00 -57.00 150.00   68
 24  \w    -61.00 -36.00   0.50    1.00    -- -103.00  57.00 -30.00   50
 25  \w     75.00 104.00   0.50    1.00    --  107.24 -99.00  30.00   58
 26  \w    139.00 174.00   0.50    1.00    --  107.24   0.00-180.00   70
 27  \w     67.00  92.00   0.50    1.00    --  107.24 -99.00 120.00   50
 28  \w     40.00  66.00   0.50    1.00    --  107.24 -99.00 120.00   52
 29  \w     60.00 100.00   0.50    1.00    --  107.24 -99.00   0.00   80
 30  \w    138.00 164.00   0.50    1.00    --  107.24   0.00  60.00   52
 31  \w     45.00  96.00   0.50    1.00    --  107.24 -99.00 150.00  102
 32  \w     40.00  65.00   0.50    1.00    --  107.24 -57.00   0.00   50
 33  \w   -148.00-122.00   0.50    1.00    -- -103.00-114.00-123.00   52
 34  \w    -13.00  12.00   0.50    0.50    --  -47.70  19.00  30.00   50
 35  \w     18.00  45.00   0.50    0.50    --   47.70 -38.00 -60.00   54
 36  \w    -61.00 -36.00   0.50    1.00    -- -103.00  57.00-120.00   50
 37  \w   -105.00 -80.00   0.50    1.00    -- -103.00-114.00-123.00   50
 38  \w    129.00 155.00   0.50    1.00    --  107.24  57.00  60.00   52
 39  \w     35.00  68.00   0.50    1.00    --  107.24 -57.00-180.00   66
 40  \w     93.00 119.00   0.50    1.00    --  107.24  57.00  60.00   52
 41  \w     77.00 103.00   0.50    1.00    --  107.24 -99.00 -90.00   52
 42  \w    104.00 129.00   0.50    1.00    --  107.24 128.00  49.00   50
 43  \w     95.00 120.00   0.50    1.00    --  107.24 143.00-140.00   50
 44  \w   -118.00 -93.00   0.50    0.50    --  -47.70-128.00 -25.00   50
;
_diffrn_measurement_device 'four-circle diffractometer'
_diffrn_measurement_device_type 'XtaLAB Synergy R, DW system, HyPix'
_diffrn_measurement_method '\w scans'
_diffrn_orient_matrix_type 'CrysAlisPro convention (1999,Acta A55,543-557)'
_diffrn_orient_matrix_UB_11 -0.0036237000
_diffrn_orient_matrix_UB_12 -0.0758430000
_diffrn_orient_matrix_UB_13 0.0260447000
_diffrn_orient_matrix_UB_21 0.0532273000
_diffrn_orient_matrix_UB_22 -0.0161357000
_diffrn_orient_matrix_UB_23 -0.0932169000
_diffrn_orient_matrix_UB_31 0.1365103000
_diffrn_orient_matrix_UB_32 0.0042910000
_diffrn_orient_matrix_UB_33 0.1093765000
_diffrn_radiation_monochromator mirror
_diffrn_radiation_probe x-ray
_diffrn_radiation_type 'Cu K\a'
_diffrn_radiation_wavelength 1.54184
_diffrn_reflns_av_R_equivalents 0.0481
_diffrn_reflns_av_unetI/netI 0.0381
_diffrn_reflns_Laue_measured_fraction_full 0.993
_diffrn_reflns_Laue_measured_fraction_max 0.956
_diffrn_reflns_limit_h_max 14
_diffrn_reflns_limit_h_min -13
_diffrn_reflns_limit_k_max 24
_diffrn_reflns_limit_k_min -24
_diffrn_reflns_limit_l_max 14
_diffrn_reflns_limit_l_min -14
_diffrn_reflns_number 20762
_diffrn_reflns_point_group_measured_fraction_full 0.628
_diffrn_reflns_point_group_measured_fraction_max 0.596
_diffrn_reflns_theta_full 67.684
_diffrn_reflns_theta_max 76.943
_diffrn_reflns_theta_min 2.227
_diffrn_source 'Rotating-anode X-ray tube'
_diffrn_source_type 'Rigaku (Cu) X-ray Source'
_exptl_absorpt_coefficient_mu 2.578
_exptl_absorpt_correction_T_max 1.00000
_exptl_absorpt_correction_T_min 0.66237
_exptl_absorpt_correction_type multi-scan
_exptl_absorpt_process_details
;
CrysAlisPro 1.171.42.102a (Rigaku Oxford Diffraction, 2023)
Empirical absorption correction using spherical harmonics,
implemented in SCALE3 ABSPACK scaling algorithm.
;
_exptl_crystal_colour 'dark green'
_exptl_crystal_colour_modifier dark
_exptl_crystal_colour_primary green
_exptl_crystal_density_diffrn 1.616
_exptl_crystal_description plate
_exptl_crystal_F_000 1232
_exptl_crystal_size_max 0.08
_exptl_crystal_size_mid 0.05
_exptl_crystal_size_min 0.03
_refine_diff_density_max 0.543
_refine_diff_density_min -0.714
_refine_diff_density_rms 0.080
_refine_ls_abs_structure_details
;
 Classical Flack method preferred over Parsons because s.u. lower.
;
_refine_ls_abs_structure_Flack -0.01(3)
_refine_ls_extinction_method none
_refine_ls_goodness_of_fit_ref 1.032
_refine_ls_hydrogen_treatment constr
_refine_ls_matrix_type full
_refine_ls_number_parameters 707
_refine_ls_number_reflns 6236
_refine_ls_number_restraints 2
_refine_ls_restrained_S_all 1.032
_refine_ls_R_factor_all 0.0483
_refine_ls_R_factor_gt 0.0452
_refine_ls_shift/su_max 0.001
_refine_ls_shift/su_mean 0.000
_refine_ls_structure_factor_coef Fsqd
_refine_ls_weighting_details 'w=1/[\s^2^(Fo^2^)+(0.0609P)^2^+3.8705P] where P=(Fo^2^+2Fc^2^)/3'
_refine_ls_weighting_scheme calc
_refine_ls_wR_factor_gt 0.1140
_refine_ls_wR_factor_ref 0.1157
_reflns_Friedel_coverage 0.245
_reflns_Friedel_fraction_full 0.262
_reflns_Friedel_fraction_max 0.235
_reflns_number_gt 5834
_reflns_number_total 6236
_reflns_threshold_expression 'I > 2\s(I)'
_cod_data_source_file 2485093.cif
_cod_data_source_block 241011_cubph6mepycf3so3_auto
_cod_database_code 1575971
_shelx_shelxl_version_number 2019/3
_chemical_oxdiff_formula C54H44N8O6F6Cu2S2
_shelx_space_group_comment
;
The symmetry employed for this shelxl refinement is uniquely defined
by the following loop, which should always be used as a source of
symmetry information in preference to the above space-group names.
They are only intended as comments.
;
_shelx_estimated_absorpt_t_max 0.927
_shelx_estimated_absorpt_t_min 0.820
_olex2_refinement_description
;
1. Fixed Uiso
 At 1.2 times of:
  All C(H) groups
 At 1.5 times of:
  All C(H,H,H) groups
2.a Aromatic/amide H refined with riding coordinates:
 C4(H4), C47(H47), C19(H19), C45(H45), C6(H6), C48(H48), C30(H30), C21(H21),
 C32(H32), C49(H49), C40(H40), C28(H28), C14(H14), C22(H22), C11(H11), C23(H23),
  C10(H10), C2(H2), C16(H16), C34(H34), C15(H15), C37(H37), C42(H42), C3(H3),
 C41(H41), C36(H36), C35(H35), C43(H43), C9(H9), C17(H17), C8(H8), C29(H29)
2.b Idealised Me refined as rotating group:
 C52(H52A,H52B,H52C), C26(H26A,H26B,H26C), C51(H51A,H51B,H51C), C25(H25A,H25B,
 H25C)
;
_olex2_submission_special_instructions 'No special instructions were received'
_oxdiff_exptl_absorpt_empirical_details
;
Empirical correction (ABSPACK) includes:
- Absorption correction using spherical harmonics
- Frame scaling
;
_oxdiff_exptl_absorpt_empirical_full_max 2.760
_oxdiff_exptl_absorpt_empirical_full_min 0.582

loop_
_space_group_symop_operation_xyz
'x, y, z'
'x+1/2, -y, z+1/2'

loop_
_atom_site_label
_atom_site_type_symbol
_atom_site_fract_x
_atom_site_fract_y
_atom_site_fract_z
_atom_site_U_iso_or_equiv
_atom_site_adp_type
_atom_site_occupancy
_atom_site_site_symmetry_order
_atom_site_calc_flag
_atom_site_refinement_flags_posn
_atom_site_refinement_flags_adp
_atom_site_refinement_flags_occupancy
_atom_site_disorder_assembly
_atom_site_disorder_group
Cu1 Cu 0.32732(8) 0.74759(4) 0.30169(8) 0.0224(2) Uani 1 1 d . . . . .
Cu2 Cu 0.60623(7) 0.75889(4) 0.60511(8) 0.0223(2) Uani 1 1 d . . . . .
S2 S 0.68144(14) 0.95673(7) 0.18599(15) 0.0240(3) Uani 1 1 d . . . . .
S1 S 0.14517(17) 0.53157(8) 0.64276(18) 0.0357(4) Uani 1 1 d . . . . .
F4 F 0.8976(4) 0.89081(18) 0.2972(4) 0.0399(9) Uani 1 1 d . . . . .
F5 F 0.8936(4) 0.96858(18) 0.1669(4) 0.0353(9) Uani 1 1 d . . . . .
F6 F 0.9103(4) 0.9957(2) 0.3499(4) 0.0409(9) Uani 1 1 d . . . . .
F3 F 0.3246(5) 0.6023(2) 0.8278(5) 0.0482(11) Uani 1 1 d . . . . .
N7 N 0.5687(5) 0.8537(2) 0.5245(5) 0.0212(10) Uani 1 1 d . . . . .
N2 N 0.4845(4) 0.7631(2) 0.2721(5) 0.0208(10) Uani 1 1 d . . . . .
O4 O 0.6626(4) 0.9394(2) 0.2941(4) 0.0318(10) Uani 1 1 d . . . . .
O5 O 0.6389(4) 0.9060(2) 0.0883(4) 0.0322(10) Uani 1 1 d . . . . .
N3 N 0.5421(5) 0.6611(2) 0.5820(5) 0.0205(9) Uani 1 1 d . . . . .
N1 N 0.2509(5) 0.8223(2) 0.1593(5) 0.0229(10) Uani 1 1 d . . . . .
N8 N 0.7930(5) 0.7850(2) 0.6434(5) 0.0230(10) Uani 1 1 d . . . . .
O6 O 0.6521(5) 1.0255(2) 0.1432(5) 0.0366(11) Uani 1 1 d . . . . .
N6 N 0.2658(5) 0.7378(2) 0.4383(5) 0.0223(10) Uani 1 1 d . . . . .
N4 N 0.6452(5) 0.7380(2) 0.7932(5) 0.0218(10) Uani 1 1 d . . . . .
N5 N 0.1873(5) 0.6739(2) 0.2115(5) 0.0213(10) Uani 1 1 d . . . . .
F1 F 0.2793(7) 0.5090(2) 0.8868(5) 0.0766(19) Uani 1 1 d . . . . .
O3 O 0.1359(6) 0.4607(2) 0.6217(6) 0.0454(14) Uani 1 1 d . . . . .
O2 O 0.0515(6) 0.5617(3) 0.6724(7) 0.0569(17) Uani 1 1 d . . . . .
O1 O 0.1739(6) 0.5705(3) 0.5585(6) 0.0486(14) Uani 1 1 d . . . . .
C4 C 0.3154(6) 0.8906(3) 0.0312(6) 0.0243(12) Uani 1 1 d . . . . .
H4 H 0.379000 0.903358 0.007804 0.029 Uiso 1 1 calc R U . . .
C47 C 0.9060(6) 0.8791(3) 0.6141(6) 0.0245(12) Uani 1 1 d . . . . .
H47 H 0.904704 0.923631 0.584014 0.029 Uiso 1 1 calc R U . . .
C46 C 0.7951(6) 0.8481(3) 0.6013(6) 0.0229(12) Uani 1 1 d . . . . .
C12 C 0.6257(6) 0.6685(3) 0.3852(6) 0.0229(11) Uani 1 1 d . . . . .
C33 C 0.3121(6) 0.7650(3) 0.5626(6) 0.0194(11) Uani 1 1 d . . . . .
C19 C 0.5610(5) 0.6347(3) 0.6880(6) 0.0230(11) Uani 1 1 d . . . . .
H19 H 0.537907 0.588977 0.689956 0.028 Uiso 1 1 calc R U . . .
C39 C 0.3515(5) 0.8780(3) 0.4873(6) 0.0201(11) Uani 1 1 d . . . . .
C13 C 0.5193(6) 0.6245(3) 0.3750(6) 0.0225(11) Uani 1 1 d . . . . .
C45 C 0.6734(6) 0.8826(3) 0.5398(6) 0.0215(11) Uani 1 1 d . . . . .
H45 H 0.670187 0.927377 0.510083 0.026 Uiso 1 1 calc R U . . .
C6 C 0.4616(6) 0.8070(3) 0.1847(6) 0.0223(11) Uani 1 1 d . . . . .
H6 H 0.525125 0.816876 0.159436 0.027 Uiso 1 1 calc R U . . .
C52 C 0.8960(6) 0.6826(3) 0.7524(7) 0.0296(13) Uani 1 1 d . . . . .
H52A H 0.957561 0.652832 0.743624 0.044 Uiso 1 1 calc R U . . .
H52B H 0.810220 0.663851 0.704530 0.044 Uiso 1 1 calc R U . . .
H52C H 0.916931 0.686183 0.842096 0.044 Uiso 1 1 calc R U . . .
C24 C 0.6958(6) 0.7773(3) 0.8966(6) 0.0237(12) Uani 1 1 d . . . . .
C18 C 0.4823(6) 0.6197(3) 0.4721(5) 0.0203(11) Uani 1 1 d . . . . .
F2 F 0.3908(6) 0.5114(3) 0.7835(7) 0.0753(17) Uani 1 1 d . . . . .
C7 C 0.6072(6) 0.7324(3) 0.3297(6) 0.0220(11) Uani 1 1 d . . . . .
C48 C 1.0189(6) 0.8424(3) 0.6727(6) 0.0279(12) Uani 1 1 d . . . . .
H48 H 1.096430 0.861412 0.682363 0.033 Uiso 1 1 calc R U . . .
C30 C 0.0211(6) 0.6176(3) 0.2397(6) 0.0253(12) Uani 1 1 d . . . . .
H30 H -0.021369 0.610304 0.289675 0.030 Uiso 1 1 calc R U . . .
C27 C 0.1481(6) 0.6436(3) 0.1000(6) 0.0247(12) Uani 1 1 d . . . . .
C21 C 0.6376(6) 0.6455(3) 0.9205(6) 0.0265(12) Uani 1 1 d . . . . .
H21 H 0.617385 0.599642 0.925929 0.032 Uiso 1 1 calc R U . . .
C20 C 0.6173(6) 0.6736(3) 0.8054(6) 0.0233(12) Uani 1 1 d . . . . .
C1 C 0.1350(5) 0.8496(3) 0.1022(6) 0.0229(12) Uani 1 1 d . . . . .
C44 C 0.4530(6) 0.8902(3) 0.4605(6) 0.0209(11) Uani 1 1 d . . . . .
C32 C 0.1711(6) 0.6965(3) 0.4015(6) 0.0246(12) Uani 1 1 d . . . . .
H32 H 0.131240 0.689005 0.453720 0.030 Uiso 1 1 calc R U . . .
C38 C 0.3594(6) 0.8312(3) 0.5883(6) 0.0226(11) Uani 1 1 d . . . . .
C50 C 0.9011(6) 0.7506(3) 0.7021(6) 0.0240(12) Uani 1 1 d . . . . .
C49 C 1.0172(6) 0.7784(3) 0.7164(6) 0.0288(13) Uani 1 1 d . . . . .
H49 H 1.093547 0.752976 0.756115 0.035 Uiso 1 1 calc R U . . .
C40 C 0.2397(6) 0.9165(3) 0.4267(6) 0.0244(12) Uani 1 1 d . . . . .
H40 H 0.171731 0.908885 0.446603 0.029 Uiso 1 1 calc R U . . .
C5 C 0.3389(6) 0.8420(3) 0.1234(6) 0.0216(11) Uani 1 1 d . . . . .
C28 C 0.0471(6) 0.5979(3) 0.0550(6) 0.0273(12) Uani 1 1 d . . . . .
H28 H 0.022753 0.575483 -0.023418 0.033 Uiso 1 1 calc R U . . .
C14 C 0.4647(6) 0.5797(3) 0.2730(6) 0.0244(12) Uani 1 1 d . . . . .
H14 H 0.491303 0.580846 0.208944 0.029 Uiso 1 1 calc R U . . .
C22 C 0.6883(6) 0.6865(3) 1.0270(6) 0.0269(12) Uani 1 1 d . . . . .
H22 H 0.702523 0.669446 1.107123 0.032 Uiso 1 1 calc R U . . .
C11 C 0.7476(6) 0.6403(3) 0.4406(6) 0.0254(12) Uani 1 1 d . . . . .
H11 H 0.760162 0.596626 0.477121 0.030 Uiso 1 1 calc R U . . .
C23 C 0.7178(6) 0.7527(3) 1.0144(6) 0.0268(12) Uani 1 1 d . . . . .
H23 H 0.753139 0.781325 1.086547 0.032 Uiso 1 1 calc R U . . .
C10 C 0.8509(6) 0.6750(3) 0.4435(6) 0.0294(13) Uani 1 1 d . . . . .
H10 H 0.933168 0.655046 0.481670 0.035 Uiso 1 1 calc R U . . .
C2 C 0.1039(6) 0.8992(3) 0.0088(6) 0.0272(12) Uani 1 1 d . . . . .
H2 H 0.021052 0.918373 -0.030645 0.033 Uiso 1 1 calc R U . . .
C16 C 0.3308(6) 0.5324(3) 0.3547(6) 0.0252(12) Uani 1 1 d . . . . .
H16 H 0.265158 0.502251 0.346618 0.030 Uiso 1 1 calc R U . . .
C34 C 0.3132(6) 0.7257(3) 0.6625(6) 0.0260(12) Uani 1 1 d . . . . .
H34 H 0.281238 0.680962 0.646183 0.031 Uiso 1 1 calc R U . . .
C26 C 0.7294(6) 0.8482(3) 0.8785(6) 0.0276(13) Uani 1 1 d . . . . .
H26A H 0.814462 0.848705 0.883845 0.041 Uiso 1 1 calc R U . . .
H26B H 0.728542 0.877202 0.944762 0.041 Uiso 1 1 calc R U . . .
H26C H 0.667101 0.864747 0.795137 0.041 Uiso 1 1 calc R U . . .
C15 C 0.3721(6) 0.5333(3) 0.2632(7) 0.0279(13) Uani 1 1 d . . . . .
H15 H 0.337737 0.502528 0.194245 0.034 Uiso 1 1 calc R U . . .
C51 C 0.2149(6) 0.6615(3) 0.0233(7) 0.0308(14) Uani 1 1 d . . . . .
H51A H 0.198453 0.708841 -0.002481 0.046 Uiso 1 1 calc R U . . .
H51B H 0.183120 0.632766 -0.052204 0.046 Uiso 1 1 calc R U . . .
H51C H 0.306606 0.654452 0.074548 0.046 Uiso 1 1 calc R U . . .
C37 C 0.4058(6) 0.8561(3) 0.7115(6) 0.0252(12) Uani 1 1 d . . . . .
H37 H 0.436687 0.901047 0.729560 0.030 Uiso 1 1 calc R U . . .
C42 C 0.3274(6) 0.9764(3) 0.3095(6) 0.0252(12) Uani 1 1 d . . . . .
H42 H 0.319798 1.009940 0.249314 0.030 Uiso 1 1 calc R U . . .
C3 C 0.1953(6) 0.9199(3) -0.0255(6) 0.0278(13) Uani 1 1 d . . . . .
H3 H 0.175948 0.954051 -0.087740 0.033 Uiso 1 1 calc R U . . .
C41 C 0.2270(6) 0.9657(3) 0.3376(6) 0.0260(12) Uani 1 1 d . . . . .
H41 H 0.151122 0.991480 0.296783 0.031 Uiso 1 1 calc R U . . .
C36 C 0.4074(6) 0.8163(3) 0.8076(6) 0.0265(12) Uani 1 1 d . . . . .
H36 H 0.441443 0.833746 0.891309 0.032 Uiso 1 1 calc R U . . .
C35 C 0.3604(6) 0.7518(3) 0.7831(6) 0.0281(13) Uani 1 1 d . . . . .
H35 H 0.360237 0.725146 0.849419 0.034 Uiso 1 1 calc R U . . .
C43 C 0.4372(6) 0.9392(3) 0.3675(6) 0.0236(12) Uani 1 1 d . . . . .
H43 H 0.503579 0.946299 0.345100 0.028 Uiso 1 1 calc R U . . .
C31 C 0.1245(6) 0.6613(3) 0.2801(6) 0.0245(12) Uani 1 1 d . . . . .
C9 C 0.8332(6) 0.7388(3) 0.3903(6) 0.0269(13) Uani 1 1 d . . . . .
H9 H 0.902934 0.762465 0.390212 0.032 Uiso 1 1 calc R U . . .
C17 C 0.3843(6) 0.5751(3) 0.4575(6) 0.0239(12) Uani 1 1 d . . . . .
H17 H 0.354565 0.574423 0.519284 0.029 Uiso 1 1 calc R U . . .
C25 C 0.0396(6) 0.8250(3) 0.1430(7) 0.0280(13) Uani 1 1 d . . . . .
H25A H -0.026867 0.859137 0.122548 0.042 Uiso 1 1 calc R U . . .
H25B H 0.082360 0.816898 0.234663 0.042 Uiso 1 1 calc R U . . .
H25C H 0.001186 0.783003 0.098500 0.042 Uiso 1 1 calc R U . . .
C8 C 0.7127(6) 0.7680(3) 0.3370(6) 0.0232(11) Uani 1 1 d . . . . .
H8 H 0.701766 0.812699 0.305034 0.028 Uiso 1 1 calc R U . . .
C29 C -0.0181(6) 0.5852(3) 0.1244(6) 0.0292(13) Uani 1 1 d . . . . .
H29 H -0.088082 0.554864 0.093538 0.035 Uiso 1 1 calc R U . . .
C54 C 0.8539(6) 0.9530(3) 0.2548(7) 0.0276(13) Uani 1 1 d . . . . .
C53 C 0.2913(9) 0.5379(4) 0.7946(9) 0.047(2) Uani 1 1 d . . . . .

loop_
_atom_site_aniso_label
_atom_site_aniso_U_11
_atom_site_aniso_U_22
_atom_site_aniso_U_33
_atom_site_aniso_U_23
_atom_site_aniso_U_13
_atom_site_aniso_U_12
Cu1 0.0225(4) 0.0230(4) 0.0249(5) 0.0015(3) 0.0138(4) -0.0013(3)
Cu2 0.0229(4) 0.0217(4) 0.0250(5) 0.0016(4) 0.0134(4) -0.0014(4)
S2 0.0232(7) 0.0246(6) 0.0294(8) -0.0011(6) 0.0166(6) 0.0000(5)
S1 0.0458(10) 0.0264(7) 0.0523(11) 0.0022(7) 0.0374(9) 0.0014(6)
F4 0.039(2) 0.0316(19) 0.056(3) 0.0166(19) 0.028(2) 0.0097(16)
F5 0.036(2) 0.0358(19) 0.048(2) 0.0062(17) 0.0319(19) 0.0003(16)
F6 0.036(2) 0.039(2) 0.038(2) -0.0028(17) 0.0084(18) -0.0106(17)
F3 0.070(3) 0.036(2) 0.049(3) 0.0014(19) 0.036(2) -0.006(2)
N7 0.023(2) 0.020(2) 0.022(2) 0.0015(18) 0.012(2) 0.0006(18)
N2 0.018(2) 0.021(2) 0.026(3) 0.0006(19) 0.012(2) 0.0007(18)
O4 0.037(3) 0.041(2) 0.032(2) 0.000(2) 0.029(2) -0.003(2)
O5 0.035(3) 0.036(2) 0.030(2) -0.011(2) 0.019(2) -0.0081(19)
N3 0.022(2) 0.020(2) 0.023(2) -0.0015(19) 0.013(2) -0.0045(18)
N1 0.025(2) 0.023(2) 0.024(2) -0.0006(19) 0.014(2) -0.0003(19)
N8 0.018(2) 0.025(2) 0.028(3) 0.000(2) 0.012(2) -0.0015(19)
O6 0.039(3) 0.029(2) 0.051(3) 0.005(2) 0.029(2) 0.0087(19)
N6 0.027(3) 0.027(2) 0.021(3) 0.0009(19) 0.018(2) -0.0025(19)
N4 0.020(2) 0.028(2) 0.018(2) 0.0021(19) 0.009(2) -0.0002(19)
N5 0.022(2) 0.018(2) 0.022(3) -0.0032(18) 0.010(2) -0.0044(18)
F1 0.139(6) 0.045(3) 0.050(3) 0.009(2) 0.047(4) -0.020(3)
O3 0.069(4) 0.025(2) 0.058(4) -0.002(2) 0.042(3) -0.004(2)
O2 0.055(4) 0.047(3) 0.093(5) -0.005(3) 0.055(4) 0.009(3)
O1 0.064(4) 0.045(3) 0.050(3) 0.008(3) 0.038(3) -0.010(3)
C4 0.026(3) 0.026(3) 0.020(3) 0.002(2) 0.010(2) 0.000(2)
C47 0.019(3) 0.027(3) 0.027(3) 0.000(2) 0.011(2) -0.001(2)
C46 0.020(3) 0.027(3) 0.021(3) -0.002(2) 0.009(2) -0.006(2)
C12 0.028(3) 0.025(3) 0.021(3) 0.000(2) 0.015(2) 0.003(2)
C33 0.020(3) 0.026(3) 0.017(3) 0.000(2) 0.012(2) -0.001(2)
C19 0.020(3) 0.020(2) 0.030(3) 0.003(2) 0.013(2) -0.002(2)
C39 0.020(3) 0.017(2) 0.022(3) -0.003(2) 0.008(2) -0.001(2)
C13 0.025(3) 0.020(2) 0.024(3) 0.000(2) 0.012(3) 0.002(2)
C45 0.024(3) 0.021(3) 0.021(3) -0.001(2) 0.012(2) -0.003(2)
C6 0.025(3) 0.022(3) 0.023(3) -0.002(2) 0.013(2) -0.002(2)
C52 0.027(3) 0.033(3) 0.029(3) 0.003(3) 0.013(3) 0.002(3)
C24 0.023(3) 0.031(3) 0.019(3) 0.000(2) 0.010(2) 0.002(2)
C18 0.022(3) 0.024(3) 0.016(3) -0.001(2) 0.010(2) 0.000(2)
F2 0.055(3) 0.082(4) 0.083(4) -0.021(3) 0.027(3) 0.019(3)
C7 0.019(3) 0.025(3) 0.023(3) -0.005(2) 0.011(2) -0.003(2)
C48 0.023(3) 0.035(3) 0.026(3) -0.001(3) 0.012(3) -0.003(2)
C30 0.024(3) 0.028(3) 0.024(3) -0.001(2) 0.011(3) -0.009(2)
C27 0.024(3) 0.021(3) 0.023(3) -0.002(2) 0.006(2) 0.002(2)
C21 0.023(3) 0.029(3) 0.028(3) 0.006(2) 0.013(3) -0.001(2)
C20 0.020(3) 0.024(3) 0.029(3) 0.001(2) 0.014(3) 0.002(2)
C1 0.022(3) 0.025(3) 0.021(3) 0.000(2) 0.009(2) 0.002(2)
C44 0.022(3) 0.021(2) 0.019(3) -0.002(2) 0.009(2) -0.001(2)
C32 0.023(3) 0.024(3) 0.027(3) -0.001(2) 0.012(3) -0.001(2)
C38 0.021(3) 0.026(3) 0.025(3) -0.002(2) 0.014(2) 0.001(2)
C50 0.022(3) 0.032(3) 0.020(3) 0.000(2) 0.012(2) 0.000(2)
C49 0.017(3) 0.040(3) 0.029(3) -0.001(3) 0.010(3) 0.001(2)
C40 0.021(3) 0.021(3) 0.032(3) -0.003(2) 0.013(3) -0.002(2)
C5 0.025(3) 0.019(2) 0.022(3) -0.002(2) 0.011(2) -0.003(2)
C28 0.027(3) 0.029(3) 0.023(3) 0.001(2) 0.010(3) -0.001(2)
C14 0.024(3) 0.023(3) 0.022(3) 0.003(2) 0.007(2) 0.005(2)
C22 0.023(3) 0.033(3) 0.022(3) 0.007(2) 0.008(2) 0.001(2)
C11 0.026(3) 0.025(3) 0.027(3) -0.001(2) 0.013(3) 0.005(2)
C23 0.029(3) 0.032(3) 0.023(3) -0.001(2) 0.016(3) -0.004(2)
C10 0.024(3) 0.035(3) 0.034(4) 0.000(3) 0.018(3) 0.004(2)
C2 0.028(3) 0.029(3) 0.026(3) 0.000(2) 0.013(3) 0.003(2)
C16 0.025(3) 0.019(3) 0.030(3) 0.006(2) 0.011(3) 0.002(2)
C34 0.021(3) 0.031(3) 0.030(3) 0.003(3) 0.016(3) 0.000(2)
C26 0.027(3) 0.029(3) 0.028(3) 0.000(3) 0.014(3) -0.006(2)
C15 0.025(3) 0.025(3) 0.032(3) -0.001(2) 0.011(3) -0.002(2)
C51 0.030(3) 0.032(3) 0.031(3) 0.000(3) 0.015(3) -0.001(3)
C37 0.025(3) 0.025(3) 0.026(3) -0.001(2) 0.012(3) 0.002(2)
C42 0.026(3) 0.025(3) 0.025(3) -0.001(2) 0.012(2) -0.004(2)
C3 0.033(3) 0.021(3) 0.027(3) 0.001(2) 0.012(3) -0.001(2)
C41 0.020(3) 0.023(3) 0.034(3) 0.001(2) 0.012(3) 0.003(2)
C36 0.025(3) 0.033(3) 0.022(3) -0.002(2) 0.011(3) 0.003(2)
C35 0.032(3) 0.032(3) 0.025(3) 0.003(2) 0.017(3) 0.003(2)
C43 0.025(3) 0.022(3) 0.024(3) 0.001(2) 0.011(3) -0.001(2)
C31 0.026(3) 0.026(3) 0.023(3) 0.000(2) 0.013(3) 0.002(2)
C9 0.021(3) 0.036(3) 0.028(3) -0.002(3) 0.015(3) -0.001(2)
C17 0.024(3) 0.020(3) 0.027(3) 0.003(2) 0.012(3) 0.001(2)
C25 0.025(3) 0.029(3) 0.035(3) 0.002(3) 0.018(3) 0.001(2)
C8 0.026(3) 0.024(3) 0.026(3) 0.000(2) 0.017(3) -0.001(2)
C29 0.028(3) 0.023(3) 0.032(3) 0.001(2) 0.010(3) -0.006(2)
C54 0.037(3) 0.021(3) 0.035(3) 0.004(2) 0.026(3) 0.001(2)
C53 0.070(6) 0.032(3) 0.051(5) 0.014(3) 0.039(5) 0.020(3)

loop_
_atom_type_symbol
_atom_type_description
_atom_type_scat_dispersion_real
_atom_type_scat_dispersion_imag
_atom_type_scat_source
C C 0.0181 0.0091 'International Tables Vol C Tables 4.2.6.8 and 6.1.1.4'
H H 0.0000 0.0000 'International Tables Vol C Tables 4.2.6.8 and 6.1.1.4'
Cu Cu -1.9646 0.5888 'International Tables Vol C Tables 4.2.6.8 and 6.1.1.4'
F F 0.0727 0.0534 'International Tables Vol C Tables 4.2.6.8 and 6.1.1.4'
N N 0.0311 0.0180 'International Tables Vol C Tables 4.2.6.8 and 6.1.1.4'
O O 0.0492 0.0322 'International Tables Vol C Tables 4.2.6.8 and 6.1.1.4'
S S 0.3331 0.5567 'International Tables Vol C Tables 4.2.6.8 and 6.1.1.4'

loop_
_geom_angle_atom_site_label_1
_geom_angle_atom_site_label_2
_geom_angle_atom_site_label_3
_geom_angle
_geom_angle_site_symmetry_1
_geom_angle_site_symmetry_3
_geom_angle_publ_flag
N2 Cu1 N1 81.11(19) . . ?
N2 Cu1 N6 144.6(2) . . ?
N2 Cu1 N5 125.30(19) . . ?
N6 Cu1 N1 121.21(19) . . ?
N6 Cu1 N5 81.60(19) . . ?
N5 Cu1 N1 97.72(19) . . ?
N7 Cu2 N8 81.73(19) . . ?
N7 Cu2 N4 124.54(19) . . ?
N3 Cu2 N7 144.2(2) . . ?
N3 Cu2 N8 123.20(19) . . ?
N3 Cu2 N4 80.94(19) . . ?
N4 Cu2 N8 97.2(2) . . ?
O4 S2 C54 101.1(3) . . ?
O5 S2 O4 114.3(3) . . ?
O5 S2 O6 116.0(3) . . ?
O5 S2 C54 103.7(3) . . ?
O6 S2 O4 115.3(3) . . ?
O6 S2 C54 103.6(3) . . ?
O3 S1 O2 116.5(3) . . ?
O3 S1 O1 115.9(3) . . ?
O3 S1 C53 101.6(4) . . ?
O2 S1 C53 102.3(4) . . ?
O1 S1 O2 114.1(4) . . ?
O1 S1 C53 103.3(4) . . ?
C45 N7 Cu2 110.5(4) . . ?
C45 N7 C44 118.1(5) . . ?
C44 N7 Cu2 131.4(4) . . ?
C6 N2 Cu1 111.6(4) . . ?
C6 N2 C7 117.7(5) . . ?
C7 N2 Cu1 130.7(4) . . ?
C19 N3 Cu2 111.6(4) . . ?
C19 N3 C18 116.9(5) . . ?
C18 N3 Cu2 131.5(4) . . ?
C1 N1 Cu1 130.7(4) . . ?
C1 N1 C5 119.0(5) . . ?
C5 N1 Cu1 110.4(4) . . ?
C46 N8 Cu2 110.2(4) . . ?
C50 N8 Cu2 130.4(4) . . ?
C50 N8 C46 119.4(5) . . ?
C33 N6 Cu1 132.2(4) . . ?
C32 N6 Cu1 111.0(4) . . ?
C32 N6 C33 116.8(5) . . ?
C24 N4 Cu2 130.2(4) . . ?
C24 N4 C20 118.8(5) . . ?
C20 N4 Cu2 110.9(4) . . ?
C27 N5 Cu1 130.9(4) . . ?
C27 N5 C31 118.8(5) . . ?
C31 N5 Cu1 110.2(4) . . ?
C5 C4 H4 121.3 . . ?
C5 C4 C3 117.4(5) . . ?
C3 C4 H4 121.3 . . ?
C46 C47 H47 121.3 . . ?
C46 C47 C48 117.5(5) . . ?
C48 C47 H47 121.3 . . ?
N8 C46 C47 123.1(6) . . ?
N8 C46 C45 116.0(5) . . ?
C47 C46 C45 120.9(5) . . ?
C7 C12 C13 123.3(5) . . ?
C11 C12 C13 117.1(5) . . ?
C11 C12 C7 119.1(5) . . ?
C38 C33 N6 120.3(5) . . ?
C38 C33 C34 118.9(5) . . ?
C34 C33 N6 120.8(5) . . ?
N3 C19 H19 119.4 . . ?
N3 C19 C20 121.1(5) . . ?
C20 C19 H19 119.4 . . ?
C44 C39 C38 123.5(5) . . ?
C44 C39 C40 119.7(5) . . ?
C40 C39 C38 116.5(5) . . ?
C18 C13 C12 122.8(5) . . ?
C14 C13 C12 118.6(5) . . ?
C14 C13 C18 118.1(5) . . ?
N7 C45 C46 121.5(5) . . ?
N7 C45 H45 119.2 . . ?
C46 C45 H45 119.2 . . ?
N2 C6 H6 119.6 . . ?
N2 C6 C5 120.8(5) . . ?
C5 C6 H6 119.6 . . ?
H52A C52 H52B 109.5 . . ?
H52A C52 H52C 109.5 . . ?
H52B C52 H52C 109.5 . . ?
C50 C52 H52A 109.5 . . ?
C50 C52 H52B 109.5 . . ?
C50 C52 H52C 109.5 . . ?
N4 C24 C23 121.1(5) . . ?
N4 C24 C26 116.7(5) . . ?
C23 C24 C26 122.3(6) . . ?
C13 C18 N3 120.0(5) . . ?
C17 C18 N3 120.6(5) . . ?
C17 C18 C13 119.4(5) . . ?
C12 C7 N2 121.1(5) . . ?
C12 C7 C8 119.1(6) . . ?
C8 C7 N2 119.7(5) . . ?
C47 C48 H48 120.2 . . ?
C49 C48 C47 119.6(5) . . ?
C49 C48 H48 120.2 . . ?
C31 C30 H30 121.0 . . ?
C29 C30 H30 121.0 . . ?
C29 C30 C31 118.0(5) . . ?
N5 C27 C28 121.2(6) . . ?
N5 C27 C51 117.5(5) . . ?
C28 C27 C51 121.3(6) . . ?
C20 C21 H21 121.0 . . ?
C22 C21 H21 121.0 . . ?
C22 C21 C20 117.9(5) . . ?
N4 C20 C19 115.3(5) . . ?
N4 C20 C21 123.2(6) . . ?
C21 C20 C19 121.6(5) . . ?
N1 C1 C2 121.4(5) . . ?
N1 C1 C25 117.0(5) . . ?
C2 C1 C25 121.6(5) . . ?
C39 C44 N7 120.5(5) . . ?
C39 C44 C43 118.6(5) . . ?
C43 C44 N7 121.0(5) . . ?
N6 C32 H32 119.6 . . ?
N6 C32 C31 120.7(5) . . ?
C31 C32 H32 119.6 . . ?
C33 C38 C39 122.5(5) . . ?
C37 C38 C33 118.9(6) . . ?
C37 C38 C39 118.3(5) . . ?
N8 C50 C52 118.0(5) . . ?
N8 C50 C49 120.6(5) . . ?
C49 C50 C52 121.4(6) . . ?
C48 C49 C50 119.8(6) . . ?
C48 C49 H49 120.1 . . ?
C50 C49 H49 120.1 . . ?
C39 C40 H40 119.5 . . ?
C41 C40 C39 120.9(5) . . ?
C41 C40 H40 119.5 . . ?
N1 C5 C4 123.2(6) . . ?
N1 C5 C6 116.0(5) . . ?
C4 C5 C6 120.8(5) . . ?
C27 C28 H28 119.9 . . ?
C29 C28 C27 120.2(6) . . ?
C29 C28 H28 119.9 . . ?
C13 C14 H14 119.2 . . ?
C15 C14 C13 121.6(6) . . ?
C15 C14 H14 119.2 . . ?
C21 C22 H22 120.6 . . ?
C23 C22 C21 118.8(6) . . ?
C23 C22 H22 120.6 . . ?
C12 C11 H11 119.3 . . ?
C10 C11 C12 121.4(6) . . ?
C10 C11 H11 119.3 . . ?
C24 C23 H23 119.9 . . ?
C22 C23 C24 120.2(6) . . ?
C22 C23 H23 119.9 . . ?
C11 C10 H10 120.2 . . ?
C9 C10 C11 119.6(6) . . ?
C9 C10 H10 120.2 . . ?
C1 C2 H2 120.4 . . ?
C3 C2 C1 119.2(6) . . ?
C3 C2 H2 120.4 . . ?
C15 C16 H16 119.8 . . ?
C17 C16 H16 119.8 . . ?
C17 C16 C15 120.3(6) . . ?
C33 C34 H34 119.7 . . ?
C35 C34 C33 120.6(6) . . ?
C35 C34 H34 119.7 . . ?
C24 C26 H26A 109.5 . . ?
C24 C26 H26B 109.5 . . ?
C24 C26 H26C 109.5 . . ?
H26A C26 H26B 109.5 . . ?
H26A C26 H26C 109.5 . . ?
H26B C26 H26C 109.5 . . ?
C14 C15 H15 120.3 . . ?
C16 C15 C14 119.5(6) . . ?
C16 C15 H15 120.3 . . ?
C27 C51 H51A 109.5 . . ?
C27 C51 H51B 109.5 . . ?
C27 C51 H51C 109.5 . . ?
H51A C51 H51B 109.5 . . ?
H51A C51 H51C 109.5 . . ?
H51B C51 H51C 109.5 . . ?
C38 C37 H37 119.5 . . ?
C36 C37 C38 121.0(5) . . ?
C36 C37 H37 119.5 . . ?
C41 C42 H42 119.6 . . ?
C43 C42 H42 119.6 . . ?
C43 C42 C41 120.9(6) . . ?
C4 C3 H3 120.1 . . ?
C2 C3 C4 119.9(6) . . ?
C2 C3 H3 120.1 . . ?
C40 C41 H41 120.5 . . ?
C42 C41 C40 119.0(5) . . ?
C42 C41 H41 120.5 . . ?
C37 C36 H36 119.7 . . ?
C35 C36 C37 120.5(6) . . ?
C35 C36 H36 119.7 . . ?
C34 C35 H35 120.0 . . ?
C36 C35 C34 120.0(6) . . ?
C36 C35 H35 120.0 . . ?
C44 C43 H43 119.5 . . ?
C42 C43 C44 120.9(5) . . ?
C42 C43 H43 119.5 . . ?
N5 C31 C30 123.1(5) . . ?
N5 C31 C32 116.3(5) . . ?
C30 C31 C32 120.6(5) . . ?
C10 C9 H9 120.2 . . ?
C10 C9 C8 119.6(5) . . ?
C8 C9 H9 120.2 . . ?
C18 C17 H17 119.6 . . ?
C16 C17 C18 120.8(5) . . ?
C16 C17 H17 119.6 . . ?
C1 C25 H25A 109.5 . . ?
C1 C25 H25B 109.5 . . ?
C1 C25 H25C 109.5 . . ?
H25A C25 H25B 109.5 . . ?
H25A C25 H25C 109.5 . . ?
H25B C25 H25C 109.5 . . ?
C7 C8 H8 119.5 . . ?
C9 C8 C7 121.0(5) . . ?
C9 C8 H8 119.5 . . ?
C30 C29 C28 118.6(6) . . ?
C30 C29 H29 120.7 . . ?
C28 C29 H29 120.7 . . ?
F4 C54 S2 111.4(4) . . ?
F4 C54 F5 106.6(5) . . ?
F5 C54 S2 111.0(5) . . ?
F6 C54 S2 112.3(4) . . ?
F6 C54 F4 108.2(6) . . ?
F6 C54 F5 107.1(5) . . ?
F3 C53 S1 111.7(5) . . ?
F3 C53 F2 104.4(7) . . ?
F1 C53 S1 112.2(6) . . ?
F1 C53 F3 107.6(7) . . ?
F1 C53 F2 110.5(7) . . ?
F2 C53 S1 110.2(6) . . ?

loop_
_geom_bond_atom_site_label_1
_geom_bond_atom_site_label_2
_geom_bond_distance
_geom_bond_site_symmetry_2
_geom_bond_publ_flag
Cu1 N2 2.071(5) . ?
Cu1 N1 2.114(5) . ?
Cu1 N6 2.074(4) . ?
Cu1 N5 2.097(5) . ?
Cu2 N7 2.064(5) . ?
Cu2 N3 2.055(4) . ?
Cu2 N8 2.107(5) . ?
Cu2 N4 2.106(5) . ?
S2 O4 1.445(4) . ?
S2 O5 1.440(4) . ?
S2 O6 1.440(5) . ?
S2 C54 1.818(7) . ?
S1 O3 1.423(5) . ?
S1 O2 1.440(5) . ?
S1 O1 1.426(5) . ?
S1 C53 1.840(10) . ?
F4 C54 1.343(7) . ?
F5 C54 1.365(7) . ?
F6 C54 1.320(8) . ?
F3 C53 1.342(9) . ?
N7 C45 1.302(7) . ?
N7 C44 1.421(8) . ?
N2 C6 1.285(8) . ?
N2 C7 1.427(8) . ?
N3 C19 1.286(8) . ?
N3 C18 1.425(7) . ?
N1 C1 1.335(8) . ?
N1 C5 1.353(7) . ?
N8 C46 1.352(8) . ?
N8 C50 1.329(8) . ?
N6 C33 1.424(8) . ?
N6 C32 1.291(8) . ?
N4 C24 1.341(8) . ?
N4 C20 1.345(8) . ?
N5 C27 1.329(8) . ?
N5 C31 1.356(8) . ?
F1 C53 1.301(9) . ?
C4 H4 0.9500 . ?
C4 C5 1.389(8) . ?
C4 C3 1.390(9) . ?
C47 H47 0.9500 . ?
C47 C46 1.394(8) . ?
C47 C48 1.395(9) . ?
C46 C45 1.452(8) . ?
C12 C13 1.491(8) . ?
C12 C7 1.399(8) . ?
C12 C11 1.398(8) . ?
C33 C38 1.405(8) . ?
C33 C34 1.416(8) . ?
C19 H19 0.9500 . ?
C19 C20 1.459(9) . ?
C39 C44 1.400(8) . ?
C39 C38 1.486(8) . ?
C39 C40 1.405(8) . ?
C13 C18 1.415(8) . ?
C13 C14 1.398(8) . ?
C45 H45 0.9500 . ?
C6 H6 0.9500 . ?
C6 C5 1.466(8) . ?
C52 H52A 0.9800 . ?
C52 H52B 0.9800 . ?
C52 H52C 0.9800 . ?
C52 C50 1.489(9) . ?
C24 C23 1.391(8) . ?
C24 C26 1.503(8) . ?
C18 C17 1.406(8) . ?
F2 C53 1.352(10) . ?
C7 C8 1.403(8) . ?
C48 H48 0.9500 . ?
C48 C49 1.374(9) . ?
C30 H30 0.9500 . ?
C30 C31 1.392(8) . ?
C30 C29 1.387(9) . ?
C27 C28 1.396(9) . ?
C27 C51 1.499(9) . ?
C21 H21 0.9500 . ?
C21 C20 1.392(9) . ?
C21 C22 1.387(9) . ?
C1 C2 1.400(8) . ?
C1 C25 1.501(8) . ?
C44 C43 1.417(8) . ?
C32 H32 0.9500 . ?
C32 C31 1.463(9) . ?
C38 C37 1.396(9) . ?
C50 C49 1.417(8) . ?
C49 H49 0.9500 . ?
C40 H40 0.9500 . ?
C40 C41 1.398(9) . ?
C28 H28 0.9500 . ?
C28 C29 1.389(9) . ?
C14 H14 0.9500 . ?
C14 C15 1.394(9) . ?
C22 H22 0.9500 . ?
C22 C23 1.384(8) . ?
C11 H11 0.9500 . ?
C11 C10 1.390(9) . ?
C23 H23 0.9500 . ?
C10 H10 0.9500 . ?
C10 C9 1.388(9) . ?
C2 H2 0.9500 . ?
C2 C3 1.384(9) . ?
C16 H16 0.9500 . ?
C16 C15 1.385(9) . ?
C16 C17 1.378(9) . ?
C34 H34 0.9500 . ?
C34 C35 1.378(9) . ?
C26 H26A 0.9800 . ?
C26 H26B 0.9800 . ?
C26 H26C 0.9800 . ?
C15 H15 0.9500 . ?
C51 H51A 0.9800 . ?
C51 H51B 0.9800 . ?
C51 H51C 0.9800 . ?
C37 H37 0.9500 . ?
C37 C36 1.381(9) . ?
C42 H42 0.9500 . ?
C42 C41 1.391(8) . ?
C42 C43 1.374(9) . ?
C3 H3 0.9500 . ?
C41 H41 0.9500 . ?
C36 H36 0.9500 . ?
C36 C35 1.372(9) . ?
C35 H35 0.9500 . ?
C43 H43 0.9500 . ?
C9 H9 0.9500 . ?
C9 C8 1.393(9) . ?
C17 H17 0.9500 . ?
C25 H25A 0.9800 . ?
C25 H25B 0.9800 . ?
C25 H25C 0.9800 . ?
C8 H8 0.9500 . ?
C29 H29 0.9500 . ?

loop_
_geom_torsion_atom_site_label_1
_geom_torsion_atom_site_label_2
_geom_torsion_atom_site_label_3
_geom_torsion_atom_site_label_4
_geom_torsion
_geom_torsion_site_symmetry_1
_geom_torsion_site_symmetry_2
_geom_torsion_site_symmetry_3
_geom_torsion_site_symmetry_4
_geom_torsion_publ_flag
Cu1 N2 C6 C5 3.1(7) . . . . ?
Cu1 N2 C7 C12 23.8(8) . . . . ?
Cu1 N2 C7 C8 -152.9(5) . . . . ?
Cu1 N1 C1 C2 -180.0(4) . . . . ?
Cu1 N1 C1 C25 0.2(8) . . . . ?
Cu1 N1 C5 C4 -180.0(5) . . . . ?
Cu1 N1 C5 C6 2.2(6) . . . . ?
Cu1 N6 C33 C38 37.9(8) . . . . ?
Cu1 N6 C33 C34 -141.0(5) . . . . ?
Cu1 N6 C32 C31 2.8(7) . . . . ?
Cu1 N5 C27 C28 -176.4(4) . . . . ?
Cu1 N5 C27 C51 2.4(8) . . . . ?
Cu1 N5 C31 C30 175.9(5) . . . . ?
Cu1 N5 C31 C32 -4.0(6) . . . . ?
Cu2 N7 C45 C46 2.5(7) . . . . ?
Cu2 N7 C44 C39 27.2(8) . . . . ?
Cu2 N7 C44 C43 -152.1(4) . . . . ?
Cu2 N3 C19 C20 2.1(7) . . . . ?
Cu2 N3 C18 C13 36.6(8) . . . . ?
Cu2 N3 C18 C17 -141.9(5) . . . . ?
Cu2 N8 C46 C47 179.7(5) . . . . ?
Cu2 N8 C46 C45 -0.8(6) . . . . ?
Cu2 N8 C50 C52 -0.7(8) . . . . ?
Cu2 N8 C50 C49 179.5(4) . . . . ?
Cu2 N4 C24 C23 -177.8(4) . . . . ?
Cu2 N4 C24 C26 1.1(8) . . . . ?
Cu2 N4 C20 C19 -3.4(6) . . . . ?
Cu2 N4 C20 C21 177.9(5) . . . . ?
N7 C44 C43 C42 -177.3(5) . . . . ?
N2 C6 C5 N1 -3.8(8) . . . . ?
N2 C6 C5 C4 178.4(5) . . . . ?
N2 C7 C8 C9 -178.7(5) . . . . ?
O4 S2 C54 F4 61.9(5) . . . . ?
O4 S2 C54 F5 -179.6(4) . . . . ?
O4 S2 C54 F6 -59.7(5) . . . . ?
O5 S2 C54 F4 -56.8(5) . . . . ?
O5 S2 C54 F5 61.8(4) . . . . ?
O5 S2 C54 F6 -178.4(4) . . . . ?
N3 C19 C20 N4 1.0(8) . . . . ?
N3 C19 C20 C21 179.7(5) . . . . ?
N3 C18 C17 C16 -176.5(5) . . . . ?
N1 C1 C2 C3 0.4(9) . . . . ?
N8 C46 C45 N7 -1.2(8) . . . . ?
N8 C50 C49 C48 2.0(9) . . . . ?
O6 S2 C54 F4 -178.4(5) . . . . ?
O6 S2 C54 F5 -59.8(5) . . . . ?
O6 S2 C54 F6 60.0(5) . . . . ?
N6 C33 C38 C39 6.6(8) . . . . ?
N6 C33 C38 C37 -179.0(5) . . . . ?
N6 C33 C34 C35 178.7(5) . . . . ?
N6 C32 C31 N5 0.9(8) . . . . ?
N6 C32 C31 C30 -179.0(6) . . . . ?
N4 C24 C23 C22 0.5(9) . . . . ?
N5 C27 C28 C29 2.5(9) . . . . ?
O3 S1 C53 F3 174.7(5) . . . . ?
O3 S1 C53 F1 -64.4(6) . . . . ?
O3 S1 C53 F2 59.2(6) . . . . ?
O2 S1 C53 F3 -64.5(6) . . . . ?
O2 S1 C53 F1 56.4(6) . . . . ?
O2 S1 C53 F2 180.0(5) . . . . ?
O1 S1 C53 F3 54.3(6) . . . . ?
O1 S1 C53 F1 175.2(5) . . . . ?
O1 S1 C53 F2 -61.2(6) . . . . ?
C47 C46 C45 N7 178.3(6) . . . . ?
C47 C48 C49 C50 -0.3(10) . . . . ?
C46 N8 C50 C52 177.3(5) . . . . ?
C46 N8 C50 C49 -2.5(9) . . . . ?
C46 C47 C48 C49 -0.8(9) . . . . ?
C12 C13 C18 N3 4.0(8) . . . . ?
C12 C13 C18 C17 -177.5(5) . . . . ?
C12 C13 C14 C15 174.7(5) . . . . ?
C12 C7 C8 C9 4.6(9) . . . . ?
C12 C11 C10 C9 -0.1(10) . . . . ?
C33 N6 C32 C31 -174.4(5) . . . . ?
C33 C38 C37 C36 1.0(9) . . . . ?
C33 C34 C35 C36 -0.4(9) . . . . ?
C19 N3 C18 C13 -143.6(6) . . . . ?
C19 N3 C18 C17 37.9(7) . . . . ?
C39 C44 C43 C42 3.3(9) . . . . ?
C39 C38 C37 C36 175.6(5) . . . . ?
C39 C40 C41 C42 -0.1(9) . . . . ?
C13 C12 C7 N2 7.8(9) . . . . ?
C13 C12 C7 C8 -175.5(5) . . . . ?
C13 C12 C11 C10 173.8(5) . . . . ?
C13 C18 C17 C16 5.0(8) . . . . ?
C13 C14 C15 C16 1.5(9) . . . . ?
C45 N7 C44 C39 -151.7(5) . . . . ?
C45 N7 C44 C43 29.0(8) . . . . ?
C6 N2 C7 C12 -154.4(6) . . . . ?
C6 N2 C7 C8 28.9(8) . . . . ?
C52 C50 C49 C48 -177.7(6) . . . . ?
C24 N4 C20 C19 179.2(5) . . . . ?
C24 N4 C20 C21 0.5(9) . . . . ?
C18 N3 C19 C20 -177.7(5) . . . . ?
C18 C13 C14 C15 2.8(8) . . . . ?
C7 N2 C6 C5 -178.4(5) . . . . ?
C7 C12 C13 C18 -98.9(7) . . . . ?
C7 C12 C13 C14 89.7(7) . . . . ?
C7 C12 C11 C10 1.1(9) . . . . ?
C48 C47 C46 N8 0.4(9) . . . . ?
C48 C47 C46 C45 -179.2(6) . . . . ?
C27 N5 C31 C30 0.5(9) . . . . ?
C27 N5 C31 C32 -179.4(5) . . . . ?
C27 C28 C29 C30 -1.3(9) . . . . ?
C21 C22 C23 C24 0.5(9) . . . . ?
C20 N4 C24 C23 -1.0(8) . . . . ?
C20 N4 C24 C26 177.9(5) . . . . ?
C20 C21 C22 C23 -0.9(9) . . . . ?
C1 N1 C5 C4 1.3(9) . . . . ?
C1 N1 C5 C6 -176.5(5) . . . . ?
C1 C2 C3 C4 1.1(9) . . . . ?
C44 N7 C45 C46 -178.4(5) . . . . ?
C44 C39 C38 C33 -99.3(7) . . . . ?
C44 C39 C38 C37 86.3(7) . . . . ?
C44 C39 C40 C41 1.6(9) . . . . ?
C32 N6 C33 C38 -145.6(6) . . . . ?
C32 N6 C33 C34 35.5(8) . . . . ?
C38 C33 C34 C35 -0.2(9) . . . . ?
C38 C39 C44 N7 4.6(8) . . . . ?
C38 C39 C44 C43 -176.0(5) . . . . ?
C38 C39 C40 C41 174.9(5) . . . . ?
C38 C37 C36 C35 -1.7(9) . . . . ?
C50 N8 C46 C47 1.3(9) . . . . ?
C50 N8 C46 C45 -179.1(5) . . . . ?
C40 C39 C44 N7 177.5(5) . . . . ?
C40 C39 C44 C43 -3.1(8) . . . . ?
C40 C39 C38 C33 87.6(7) . . . . ?
C40 C39 C38 C37 -86.8(7) . . . . ?
C5 N1 C1 C2 -1.6(9) . . . . ?
C5 N1 C1 C25 178.6(5) . . . . ?
C5 C4 C3 C2 -1.4(9) . . . . ?
C14 C13 C18 N3 175.5(5) . . . . ?
C14 C13 C18 C17 -6.0(8) . . . . ?
C22 C21 C20 N4 0.4(9) . . . . ?
C22 C21 C20 C19 -178.2(5) . . . . ?
C11 C12 C13 C18 88.8(7) . . . . ?
C11 C12 C13 C14 -82.7(7) . . . . ?
C11 C12 C7 N2 -180.0(5) . . . . ?
C11 C12 C7 C8 -3.3(9) . . . . ?
C11 C10 C9 C8 1.3(10) . . . . ?
C10 C9 C8 C7 -3.6(9) . . . . ?
C34 C33 C38 C39 -174.5(5) . . . . ?
C34 C33 C38 C37 -0.1(8) . . . . ?
C26 C24 C23 C22 -178.3(6) . . . . ?
C15 C16 C17 C18 -0.6(9) . . . . ?
C51 C27 C28 C29 -176.2(6) . . . . ?
C37 C36 C35 C34 1.3(9) . . . . ?
C3 C4 C5 N1 0.1(9) . . . . ?
C3 C4 C5 C6 177.9(5) . . . . ?
C41 C42 C43 C44 -1.9(9) . . . . ?
C43 C42 C41 C40 0.3(9) . . . . ?
C31 N5 C27 C28 -2.1(8) . . . . ?
C31 N5 C27 C51 176.7(5) . . . . ?
C31 C30 C29 C28 -0.2(9) . . . . ?
C17 C16 C15 C14 -2.7(9) . . . . ?
C25 C1 C2 C3 -179.8(6) . . . . ?
C29 C30 C31 N5 0.7(9) . . . . ?
C29 C30 C31 C32 -179.4(6) . . . . ?
